data_2239504
loop_
_publ_author_name
'Nagalakshmi, R. A.'
'Suresh, J.'
'Sivakumar, S.'
'Kumar, R. Ranjith'
'Lakshman, P. L. Nilantha'

_publ_section_title
;
 5-Amino-6-benzoyl-8-nitro-2,3-dihydro-1<i>H</i>-spiro[imidazo[1,2-<i>a</i>]pyridine-7,3'-indolin]-2'-one
 dimethyl sulfoxide monosolvate
;
_journal_coeditor_code BH2496
_journal_issue 5
_journal_name_full 'Acta Crystallographica Section E'
_journal_page_first o604
_journal_page_last o605
_journal_paper_doi 10.1107/S1600536814008800
_journal_volume 70
_journal_year 2014
_chemical_formula_moiety 'C21 H17 N5 O4,C2 H6 O S'
_chemical_formula_sum 'C23 H23 N5 O5 S'
_chemical_formula_weight 481.52
_chemical_melting_point 530
_space_group_IT_number 14
_symmetry_cell_setting monoclinic
_symmetry_space_group_name_Hall '-P 2ybc'
_symmetry_space_group_name_H-M 'P 1 21/c 1'
_atom_sites_solution_hydrogens geom
_atom_sites_solution_primary direct
_atom_sites_solution_secondary difmap
_audit_creation_method SHELXL-97
_cell_angle_alpha 90.00
_cell_angle_beta 99.868(5)
_cell_angle_gamma 90.00
_cell_formula_units_Z 4
_cell_length_a 16.476(3)
_cell_length_b 13.527(2)
_cell_length_c 10.0727(18)
_cell_measurement_reflns_used 2000
_cell_measurement_temperature 293(2)
_cell_measurement_theta_max 31
_cell_measurement_theta_min 2
_cell_volume 2211.7(7)
_computing_cell_refinement 'SAINT (Bruker, 2004)'
_computing_data_collection 'APEX2 (Bruker, 2004)'
_computing_data_reduction 'SAINT (Bruker, 2004)'
_computing_molecular_graphics 'PLATON (Spek, 2009)'
_computing_publication_material 'SHELXL97 (Sheldrick, 2008)'
_computing_structure_refinement 'SHELXL97 (Sheldrick, 2008)'
_computing_structure_solution 'SHELXS97 (Sheldrick, 2008)'
_diffrn_ambient_temperature 293(2)
_diffrn_detector_area_resol_mean 0
_diffrn_measured_fraction_theta_full 1.000
_diffrn_measured_fraction_theta_max 1.000
_diffrn_measurement_device_type 'Bruker Kappa APEXII'
_diffrn_measurement_method '\w and \f'
_diffrn_radiation_monochromator graphite
_diffrn_radiation_source 'fine-focus sealed tube'
_diffrn_radiation_type MoK\a
_diffrn_radiation_wavelength 0.71073
_diffrn_reflns_av_R_equivalents 0.0695
_diffrn_reflns_av_sigmaI/netI 0.0437
_diffrn_reflns_limit_h_max 19
_diffrn_reflns_limit_h_min -19
_diffrn_reflns_limit_k_max 16
_diffrn_reflns_limit_k_min -16
_diffrn_reflns_limit_l_max 12
_diffrn_reflns_limit_l_min -12
_diffrn_reflns_number 31940
_diffrn_reflns_theta_full 25.50
_diffrn_reflns_theta_max 25.50
_diffrn_reflns_theta_min 2.51
_diffrn_standards_interval_count 0
_diffrn_standards_interval_time 0
_diffrn_standards_number 0
_exptl_absorpt_coefficient_mu 0.194
_exptl_absorpt_correction_T_max 0.974
_exptl_absorpt_correction_T_min 0.967
_exptl_absorpt_correction_type multi-scan
_exptl_absorpt_process_details '(SADABS; Bruker, 2004)'
_exptl_crystal_colour brown
_exptl_crystal_density_diffrn 1.446
_exptl_crystal_density_method 'not measured'
_exptl_crystal_description block
_exptl_crystal_F_000 1008
_exptl_crystal_size_max 0.21
_exptl_crystal_size_mid 0.19
_exptl_crystal_size_min 0.18
_refine_diff_density_max 0.919
_refine_diff_density_min -0.472
_refine_ls_extinction_method none
_refine_ls_goodness_of_fit_ref 1.054
_refine_ls_hydrogen_treatment constr
_refine_ls_matrix_type full
_refine_ls_number_constraints 0
_refine_ls_number_parameters 307
_refine_ls_number_reflns 4109
_refine_ls_number_restraints 0
_refine_ls_restrained_S_all 1.054
_refine_ls_R_factor_all 0.0912
_refine_ls_R_factor_gt 0.0558
_refine_ls_shift/su_max 0.000
_refine_ls_shift/su_mean 0.000
_refine_ls_structure_factor_coef Fsqd
_refine_ls_weighting_details 'calc w=1/[\s^2^(Fo^2^)+(0.0634P)^2^+2.4142P] where P=(Fo^2^+2Fc^2^)/3'
_refine_ls_weighting_scheme calc
_refine_ls_wR_factor_gt 0.1366
_refine_ls_wR_factor_ref 0.1602
_reflns_number_gt 2818
_reflns_number_total 4109
_reflns_threshold_expression I>2\s(I)
_cod_data_source_file bh2496sup1.cf
_cod_data_source_block I
_cod_original_sg_symbol_H-M 'P 21/c'
_cod_database_code 2239504
_cod_database_fobs_code 2239504

loop_
_symmetry_equiv_pos_as_xyz
'x, y, z'
'-x, y+1/2, -z+1/2'
'-x, -y, -z'
'x, -y-1/2, z-1/2'

loop_
_atom_site_type_symbol
_atom_site_label
_atom_site_fract_x
_atom_site_fract_y
_atom_site_fract_z
_atom_site_U_iso_or_equiv
_atom_site_adp_type
_atom_site_calc_flag
_atom_site_refinement_flags
_atom_site_occupancy
_atom_site_symmetry_multiplicity
C C1 0.12735(16) 0.47401(19) 0.4943(3) 0.0273(6) Uani d . 1 1
C C2 0.19857(15) 0.4409(2) 0.6005(3) 0.0268(6) Uani d . 1 1
C C3 0.20085(16) 0.3272(2) 0.6119(3) 0.0285(6) Uani d . 1 1
C C4 0.14829(16) 0.2694(2) 0.5220(3) 0.0292(6) Uani d . 1 1
C C5 0.08157(16) 0.4092(2) 0.4049(3) 0.0292(6) Uani d . 1 1
C C6 -0.01200(18) 0.3357(2) 0.2370(3) 0.0429(8) Uani d . 1 1
H H6A -0.0032 0.3343 0.1442 0.051 Uiso calc R 1 1
H H6B -0.0705 0.3291 0.2384 0.051 Uiso calc R 1 1
C C7 0.03642(18) 0.2551(2) 0.3186(3) 0.0432(8) Uani d . 1 1
H H7A 0.0010 0.2147 0.3641 0.052 Uiso calc R 1 1
H H7B 0.0641 0.2132 0.2622 0.052 Uiso calc R 1 1
C C8 0.18947(16) 0.4842(2) 0.7405(3) 0.0293(6) Uani d . 1 1
C C9 0.30975(16) 0.5444(2) 0.6929(3) 0.0330(7) Uani d . 1 1
C C10 0.27937(15) 0.4874(2) 0.5812(3) 0.0295(6) Uani d . 1 1
C C11 0.32187(17) 0.4803(2) 0.4754(3) 0.0371(7) Uani d . 1 1
H H11 0.3022 0.4414 0.4006 0.045 Uiso calc R 1 1
C C12 0.39483(19) 0.5327(2) 0.4833(4) 0.0473(8) Uani d . 1 1
H H12 0.4244 0.5293 0.4127 0.057 Uiso calc R 1 1
C C13 0.42409(19) 0.5898(3) 0.5948(4) 0.0494(9) Uani d . 1 1
H H13 0.4731 0.6246 0.5978 0.059 Uiso calc R 1 1
C C14 0.38202(18) 0.5964(2) 0.7022(4) 0.0434(8) Uani d . 1 1
H H14 0.4019 0.6346 0.7775 0.052 Uiso calc R 1 1
C C15 0.2595(3) 0.6930(3) 0.2703(4) 0.0615(10) Uani d . 1 1
H H15A 0.3158 0.6979 0.3147 0.092 Uiso calc R 1 1
H H15B 0.2246 0.6827 0.3362 0.092 Uiso calc R 1 1
H H15C 0.2439 0.7531 0.2218 0.092 Uiso calc R 1 1
C C16 0.1423(2) 0.6058(3) 0.0959(4) 0.0730(12) Uani d . 1 1
H H16A 0.1245 0.5554 0.0302 0.109 Uiso calc R 1 1
H H16B 0.1319 0.6697 0.0550 0.109 Uiso calc R 1 1
H H16C 0.1126 0.5995 0.1695 0.109 Uiso calc R 1 1
C C31 0.25828(18) 0.2769(2) 0.7134(3) 0.0362(7) Uani d . 1 1
C C32 0.33727(18) 0.3217(2) 0.7853(3) 0.0363(7) Uani d . 1 1
C C33 0.4043(2) 0.3233(3) 0.7190(4) 0.0495(9) Uani d . 1 1
H H33 0.3980 0.3065 0.6283 0.059 Uiso calc R 1 1
C C34 0.4805(2) 0.3501(3) 0.7889(5) 0.0672(12) Uani d . 1 1
H H34 0.5259 0.3500 0.7453 0.081 Uiso calc R 1 1
C C35 0.4901(3) 0.3769(3) 0.9213(5) 0.0768(14) Uani d . 1 1
H H35 0.5418 0.3951 0.9672 0.092 Uiso calc R 1 1
C C36 0.4236(3) 0.3768(3) 0.9867(4) 0.0719(13) Uani d . 1 1
H H36 0.4299 0.3968 1.0763 0.086 Uiso calc R 1 1
C C37 0.3472(2) 0.3471(3) 0.9197(3) 0.0519(9) Uani d . 1 1
H H37 0.3027 0.3443 0.9651 0.062 Uiso calc R 1 1
N N1 0.10891(14) 0.57350(18) 0.4841(2) 0.0330(6) Uani d . 1 1
N N2 0.14345(15) 0.17067(18) 0.5281(3) 0.0398(6) Uani d . 1 1
H H2A 0.1097 0.1391 0.4684 0.048 Uiso calc R 1 1
H H2B 0.1741 0.1389 0.5917 0.048 Uiso calc R 1 1
N N3 0.25616(14) 0.53850(17) 0.7866(2) 0.0342(6) Uani d . 1 1
H H3 0.2651 0.5665 0.8644 0.041 Uiso calc R 1 1
N N4 0.09609(13) 0.31051(18) 0.4158(2) 0.0326(6) Uani d . 1 1
N N5 0.02048(14) 0.42620(19) 0.3037(2) 0.0374(6) Uani d . 1 1
H H5 0.0021 0.4842 0.2801 0.045 Uiso calc R 1 1
O O1 0.05174(13) 0.60506(16) 0.3938(2) 0.0445(6) Uani d . 1 1
O O2 0.14848(13) 0.63220(15) 0.5658(2) 0.0431(6) Uani d . 1 1
O O3 0.13161(12) 0.46735(14) 0.80020(19) 0.0352(5) Uani d . 1 1
O O4 0.24819(17) 0.18945(18) 0.7443(3) 0.0682(8) Uani d . 1 1
O O5 0.28997(18) 0.6227(3) 0.0417(3) 0.0927(12) Uani d . 1 1
S S1 0.24911(7) 0.59246(8) 0.15647(10) 0.0650(3) Uani d . 1 1

loop_
_atom_site_aniso_label
_atom_site_aniso_U_11
_atom_site_aniso_U_22
_atom_site_aniso_U_33
_atom_site_aniso_U_12
_atom_site_aniso_U_13
_atom_site_aniso_U_23
C1 0.0223(13) 0.0279(15) 0.0298(14) 0.0015(11) -0.0003(11) 0.0011(12)
C2 0.0203(13) 0.0296(14) 0.0287(14) -0.0009(11) -0.0009(11) -0.0003(12)
C3 0.0221(13) 0.0311(15) 0.0312(15) -0.0011(11) 0.0015(11) -0.0002(12)
C4 0.0213(13) 0.0322(16) 0.0343(15) -0.0013(11) 0.0048(11) -0.0007(12)
C5 0.0209(13) 0.0380(17) 0.0283(14) 0.0006(11) 0.0034(11) 0.0006(12)
C6 0.0273(16) 0.057(2) 0.0399(17) 0.0011(14) -0.0074(13) -0.0116(15)
C7 0.0305(16) 0.0461(19) 0.0474(19) -0.0066(14) -0.0093(14) -0.0115(15)
C8 0.0247(14) 0.0260(14) 0.0352(15) 0.0037(11) -0.0007(12) 0.0025(12)
C9 0.0234(14) 0.0331(16) 0.0404(16) 0.0002(12) -0.0006(12) -0.0012(13)
C10 0.0192(13) 0.0307(15) 0.0366(15) 0.0018(11) -0.0009(11) 0.0020(12)
C11 0.0277(15) 0.0436(18) 0.0385(17) 0.0032(13) 0.0015(12) 0.0028(14)
C12 0.0321(17) 0.054(2) 0.058(2) -0.0006(15) 0.0134(15) 0.0095(17)
C13 0.0248(16) 0.050(2) 0.073(2) -0.0077(14) 0.0066(16) 0.0033(18)
C14 0.0257(15) 0.0425(19) 0.058(2) -0.0073(13) -0.0031(14) -0.0093(16)
C15 0.074(3) 0.059(2) 0.049(2) 0.005(2) 0.0023(19) -0.0067(18)
C16 0.059(3) 0.089(3) 0.071(3) -0.006(2) 0.012(2) -0.018(2)
C31 0.0331(16) 0.0346(17) 0.0383(17) 0.0008(13) -0.0012(13) 0.0013(13)
C32 0.0307(16) 0.0320(16) 0.0423(17) 0.0042(12) -0.0049(13) 0.0066(13)
C33 0.0407(19) 0.050(2) 0.058(2) 0.0070(15) 0.0094(16) 0.0066(17)
C34 0.0297(19) 0.068(3) 0.103(4) 0.0031(18) 0.007(2) 0.021(2)
C35 0.042(2) 0.081(3) 0.095(3) -0.020(2) -0.024(2) 0.028(3)
C36 0.073(3) 0.081(3) 0.050(2) -0.023(2) -0.021(2) 0.009(2)
C37 0.047(2) 0.064(2) 0.0402(19) -0.0104(17) -0.0042(15) 0.0026(17)
N1 0.0254(12) 0.0367(14) 0.0352(13) 0.0021(10) 0.0006(10) 0.0050(11)
N2 0.0381(14) 0.0295(14) 0.0482(15) -0.0054(11) -0.0028(12) -0.0016(11)
N3 0.0299(13) 0.0379(14) 0.0322(13) -0.0008(10) -0.0019(10) -0.0067(11)
N4 0.0218(12) 0.0362(14) 0.0364(13) 0.0002(10) -0.0045(10) -0.0058(11)
N5 0.0274(13) 0.0447(15) 0.0355(13) 0.0032(11) -0.0080(10) -0.0004(12)
O1 0.0371(12) 0.0430(13) 0.0466(13) 0.0088(10) -0.0117(10) 0.0091(10)
O2 0.0402(12) 0.0334(12) 0.0500(13) -0.0012(9) -0.0083(10) -0.0052(10)
O3 0.0287(11) 0.0408(12) 0.0360(11) 0.0024(9) 0.0054(9) 0.0033(9)
O4 0.0734(18) 0.0428(15) 0.0733(18) -0.0118(13) -0.0298(14) 0.0201(13)
O5 0.0581(18) 0.163(3) 0.0610(17) -0.0245(19) 0.0210(14) -0.053(2)
S1 0.0735(7) 0.0610(7) 0.0544(6) 0.0189(5) -0.0064(5) -0.0117(5)

loop_
_atom_type_symbol
_atom_type_description
_atom_type_scat_dispersion_real
_atom_type_scat_dispersion_imag
_atom_type_scat_source
C C 0.0033 0.0016 'International Tables Vol C Tables 4.2.6.8 and 6.1.1.4'
N N 0.0061 0.0033 'International Tables Vol C Tables 4.2.6.8 and 6.1.1.4'
O O 0.0106 0.0060 'International Tables Vol C Tables 4.2.6.8 and 6.1.1.4'
S S 0.1246 0.1234 'International Tables Vol C Tables 4.2.6.8 and 6.1.1.4'
H H 0.0000 0.0000 'International Tables Vol C Tables 4.2.6.8 and 6.1.1.4'

loop_
_geom_angle_atom_site_label_1
_geom_angle_atom_site_label_2
_geom_angle_atom_site_label_3
_geom_angle
N1 C1 C5 118.8(2)
N1 C1 C2 118.4(2)
C5 C1 C2 122.8(2)
C1 C2 C10 112.2(2)
C1 C2 C3 110.7(2)
C10 C2 C3 114.4(2)
C1 C2 C8 110.2(2)
C10 C2 C8 100.5(2)
C3 C2 C8 108.2(2)
C4 C3 C31 117.4(3)
C4 C3 C2 120.7(2)
C31 C3 C2 121.9(2)
N2 C4 N4 114.0(2)
N2 C4 C3 124.7(3)
N4 C4 C3 121.4(2)
N5 C5 N4 109.5(2)
N5 C5 C1 130.4(3)
N4 C5 C1 120.1(2)
N5 C6 C7 103.8(2)
N5 C6 H6A 111.0
C7 C6 H6A 111.0
N5 C6 H6B 111.0
C7 C6 H6B 111.0
H6A C6 H6B 109.0
N4 C7 C6 103.1(2)
N4 C7 H7A 111.2
C6 C7 H7A 111.2
N4 C7 H7B 111.2
C6 C7 H7B 111.2
H7A C7 H7B 109.1
O3 C8 N3 126.2(3)
O3 C8 C2 125.1(2)
N3 C8 C2 108.7(2)
C14 C9 C10 121.9(3)
C14 C9 N3 128.6(3)
C10 C9 N3 109.5(2)
C11 C10 C9 120.5(3)
C11 C10 C2 130.2(3)
C9 C10 C2 109.3(2)
C10 C11 C12 118.1(3)
C10 C11 H11 120.9
C12 C11 H11 120.9
C13 C12 C11 120.8(3)
C13 C12 H12 119.6
C11 C12 H12 119.6
C12 C13 C14 121.3(3)
C12 C13 H13 119.3
C14 C13 H13 119.3
C9 C14 C13 117.3(3)
C9 C14 H14 121.3
C13 C14 H14 121.3
S1 C15 H15A 109.5
S1 C15 H15B 109.5
H15A C15 H15B 109.5
S1 C15 H15C 109.5
H15A C15 H15C 109.5
H15B C15 H15C 109.5
S1 C16 H16A 109.5
S1 C16 H16B 109.5
H16A C16 H16B 109.5
S1 C16 H16C 109.5
H16A C16 H16C 109.5
H16B C16 H16C 109.5
O4 C31 C3 121.9(3)
O4 C31 C32 113.9(3)
C3 C31 C32 124.1(3)
C37 C32 C33 119.9(3)
C37 C32 C31 121.4(3)
C33 C32 C31 118.1(3)
C34 C33 C32 119.3(4)
C34 C33 H33 120.3
C32 C33 H33 120.3
C35 C34 C33 120.8(4)
C35 C34 H34 119.6
C33 C34 H34 119.6
C34 C35 C36 120.1(4)
C34 C35 H35 120.0
C36 C35 H35 120.0
C35 C36 C37 120.1(4)
C35 C36 H36 120.0
C37 C36 H36 120.0
C32 C37 C36 119.8(4)
C32 C37 H37 120.1
C36 C37 H37 120.1
O2 N1 O1 120.1(2)
O2 N1 C1 119.3(2)
O1 N1 C1 120.6(2)
C4 N2 H2A 120.0
C4 N2 H2B 120.0
H2A N2 H2B 120.0
C8 N3 C9 111.9(2)
C8 N3 H3 124.1
C9 N3 H3 124.1
C5 N4 C4 122.7(2)
C5 N4 C7 111.1(2)
C4 N4 C7 124.9(2)
C5 N5 C6 112.4(2)
C5 N5 H5 123.8
C6 N5 H5 123.8
O5 S1 C15 106.5(2)
O5 S1 C16 105.0(2)
C15 S1 C16 97.2(2)

loop_
_geom_bond_atom_site_label_1
_geom_bond_atom_site_label_2
_geom_bond_distance
C1 N1 1.380(4)
C1 C5 1.384(4)
C1 C2 1.514(3)
C2 C10 1.515(4)
C2 C3 1.542(4)
C2 C8 1.558(4)
C3 C4 1.383(4)
C3 C31 1.439(4)
C4 N2 1.340(4)
C4 N4 1.370(3)
C5 N5 1.324(3)
C5 N4 1.357(4)
C6 N5 1.454(4)
C6 C7 1.509(4)
C6 H6A 0.9700
C6 H6B 0.9700
C7 N4 1.468(3)
C7 H7A 0.9700
C7 H7B 0.9700
C8 O3 1.232(3)
C8 N3 1.337(4)
C9 C14 1.373(4)
C9 C10 1.385(4)
C9 N3 1.401(4)
C10 C11 1.375(4)
C11 C12 1.386(4)
C11 H11 0.9300
C12 C13 1.380(5)
C12 H12 0.9300
C13 C14 1.384(5)
C13 H13 0.9300
C14 H14 0.9300
C15 S1 1.769(4)
C15 H15A 0.9600
C15 H15B 0.9600
C15 H15C 0.9600
C16 S1 1.771(4)
C16 H16A 0.9600
C16 H16B 0.9600
C16 H16C 0.9600
C31 O4 1.242(4)
C31 C32 1.504(4)
C32 C37 1.380(5)
C32 C33 1.385(4)
C33 C34 1.379(5)
C33 H33 0.9300
C34 C35 1.364(6)
C34 H34 0.9300
C35 C36 1.372(6)
C35 H35 0.9300
C36 C37 1.382(5)
C36 H36 0.9300
C37 H37 0.9300
N1 O2 1.245(3)
N1 O1 1.266(3)
N2 H2A 0.8600
N2 H2B 0.8600
N3 H3 0.8600
N5 H5 0.8600
O5 S1 1.491(3)

loop_
_geom_hbond_atom_site_label_D
_geom_hbond_atom_site_label_H
_geom_hbond_atom_site_label_A
_geom_hbond_site_symmetry_A
_geom_hbond_distance_DH
_geom_hbond_distance_HA
_geom_hbond_distance_DA
_geom_hbond_angle_DHA
_geom_hbond_publ_flag
N2 H2B O4 . 0.86 1.92 2.549(3) 129.1 yes
N2 H2A O3 4_565 0.86 2.30 2.939(3) 131.4 yes
N3 H3 O5 1_556 0.86 1.92 2.779(4) 176.5 yes
N5 H5 O1 . 0.86 2.08 2.604(3) 118.6 no
N5 H5 O3 3_566 0.86 2.31 2.924(3) 128.7 yes
C6 H6B O2 3_566 0.97 2.59 3.274(4) 128.2 yes
C11 H11 O4 4_565 0.93 2.43 3.346(4) 166.7 yes
C15 H15C O2 4_575 0.96 2.55 3.448(4) 155.8 yes

loop_
_geom_torsion_atom_site_label_1
_geom_torsion_atom_site_label_2
_geom_torsion_atom_site_label_3
_geom_torsion_atom_site_label_4
_geom_torsion
N1 C1 C2 C10 -60.0(3)
C5 C1 C2 C10 118.2(3)
N1 C1 C2 C3 170.8(2)
C5 C1 C2 C3 -10.9(4)
N1 C1 C2 C8 51.1(3)
C5 C1 C2 C8 -130.6(3)
C1 C2 C3 C4 6.8(4)
C10 C2 C3 C4 -121.2(3)
C8 C2 C3 C4 127.7(3)
C1 C2 C3 C31 -174.6(2)
C10 C2 C3 C31 57.4(3)
C8 C2 C3 C31 -53.7(3)
C31 C3 C4 N2 4.5(4)
C2 C3 C4 N2 -176.8(3)
C31 C3 C4 N4 -174.9(3)
C2 C3 C4 N4 3.8(4)
N1 C1 C5 N5 1.4(5)
C2 C1 C5 N5 -176.8(3)
N1 C1 C5 N4 -177.4(2)
C2 C1 C5 N4 4.4(4)
N5 C6 C7 N4 -4.7(3)
C1 C2 C8 O3 61.2(3)
C10 C2 C8 O3 179.8(3)
C3 C2 C8 O3 -60.0(3)
C1 C2 C8 N3 -121.4(2)
C10 C2 C8 N3 -2.8(3)
C3 C2 C8 N3 117.4(2)
C14 C9 C10 C11 0.8(4)
N3 C9 C10 C11 -179.2(2)
C14 C9 C10 C2 -179.2(3)
N3 C9 C10 C2 0.9(3)
C1 C2 C10 C11 -61.7(4)
C3 C2 C10 C11 65.5(4)
C8 C2 C10 C11 -178.8(3)
C1 C2 C10 C9 118.2(3)
C3 C2 C10 C9 -114.6(3)
C8 C2 C10 C9 1.1(3)
C9 C10 C11 C12 -0.9(4)
C2 C10 C11 C12 179.0(3)
C10 C11 C12 C13 0.4(5)
C11 C12 C13 C14 0.3(5)
C10 C9 C14 C13 -0.1(5)
N3 C9 C14 C13 179.9(3)
C12 C13 C14 C9 -0.4(5)
C4 C3 C31 O4 -18.9(5)
C2 C3 C31 O4 162.4(3)
C4 C3 C31 C32 157.3(3)
C2 C3 C31 C32 -21.4(4)
O4 C31 C32 C37 -73.6(4)
C3 C31 C32 C37 109.9(4)
O4 C31 C32 C33 96.9(4)
C3 C31 C32 C33 -79.6(4)
C37 C32 C33 C34 0.2(5)
C31 C32 C33 C34 -170.4(3)
C32 C33 C34 C35 -1.3(6)
C33 C34 C35 C36 0.3(6)
C34 C35 C36 C37 1.8(7)
C33 C32 C37 C36 1.9(5)
C31 C32 C37 C36 172.2(3)
C35 C36 C37 C32 -2.8(6)
C5 C1 N1 O2 178.4(2)
C2 C1 N1 O2 -3.3(4)
C5 C1 N1 O1 -0.7(4)
C2 C1 N1 O1 177.6(2)
O3 C8 N3 C9 -179.0(3)
C2 C8 N3 C9 3.6(3)
C14 C9 N3 C8 177.1(3)
C10 C9 N3 C8 -2.9(3)
N5 C5 N4 C4 -171.2(2)
C1 C5 N4 C4 7.8(4)
N5 C5 N4 C7 -3.7(3)
C1 C5 N4 C7 175.3(3)
N2 C4 N4 C5 168.5(3)
C3 C4 N4 C5 -12.0(4)
N2 C4 N4 C7 2.8(4)
C3 C4 N4 C7 -177.8(3)
C6 C7 N4 C5 5.3(3)
C6 C7 N4 C4 172.5(3)
N4 C5 N5 C6 0.3(3)
C1 C5 N5 C6 -178.6(3)
C7 C6 N5 C5 3.0(3)
